data_7000421
loop_
_publ_author_name
'Bullock, Thomas H.'
'Chan, Wesley T. K.'
'Eisler, Dana J.'
'Streib, Manuel'
'Wright, Dominic S.'

_publ_section_title
;
 Metal and ligand substitution of the aluminium tris-pyridyl ligands
 [RAl(2-py&#x2032;)3]&#x2212; (R = Et, nBu, sBu, tBu; 2-py&#x2032; =
 2-pyridyl, 3-methyl-2-pyridyl, 5-methyl-2-pyridyl, 6-methyl-2-pyridyl)
;
_journal_issue 6
_journal_name_full 'Dalton Transactions'
_journal_page_first 1046
_journal_page_last 1054
_journal_paper_doi 10.1039/b815057e
_journal_year 2009
_chemical_formula_moiety 'C31 H45 Al Br0.50 Cl0.50 Li2 N3 O3'
_chemical_formula_sum 'C31 H45 Al Br0.5 Cl0.5 Li2 N3 O3'
_chemical_formula_weight 606.24
_chemical_name_systematic
;
?
;
_space_group_IT_number 14
_symmetry_cell_setting monoclinic
_symmetry_space_group_name_Hall '-P 2ybc'
_symmetry_space_group_name_H-M 'P 1 21/c 1'
_atom_sites_solution_hydrogens geom
_atom_sites_solution_primary direct
_atom_sites_solution_secondary difmap
_audit_creation_method SHELXL-97
_cell_angle_alpha 90.00
_cell_angle_beta 93.2816(9)
_cell_angle_gamma 90.00
_cell_formula_units_Z 4
_cell_length_a 10.6809(2)
_cell_length_b 20.5331(4)
_cell_length_c 15.2723(3)
_cell_measurement_reflns_used 13514
_cell_measurement_temperature 180(2)
_cell_measurement_theta_max 27.48
_cell_measurement_theta_min 1.02
_cell_volume 3343.91(11)
_computing_cell_refinement 'HKL Scalepack (Otwinowski & Minor 1997)'
_computing_data_collection 'Collect (Nonius B.V. 1998)'
_computing_data_reduction
;
HKL Denzo and Scalepack (Otwinowski & Minor 1997)
;
_computing_publication_material 'SHELXL-97 (Sheldrick 1997)'
_computing_structure_refinement 'SHELXL-97 (Sheldrick 1997)'
_computing_structure_solution 'SIR-92 (Altomare et al. 1994)'
_diffrn_ambient_temperature 180(2)
_diffrn_measured_fraction_theta_full 0.985
_diffrn_measured_fraction_theta_max 0.985
_diffrn_measurement_device_type 'Nonius Kappa CCD'
_diffrn_measurement_method 'Thin slice \w and \f scans'
_diffrn_radiation_source 'fine-focus sealed tube'
_diffrn_radiation_type MoK\a
_diffrn_radiation_wavelength 0.71073
_diffrn_reflns_av_R_equivalents 0.0403
_diffrn_reflns_av_sigmaI/netI 0.0479
_diffrn_reflns_limit_h_max 13
_diffrn_reflns_limit_h_min -13
_diffrn_reflns_limit_k_max 25
_diffrn_reflns_limit_k_min -23
_diffrn_reflns_limit_l_max 19
_diffrn_reflns_limit_l_min -16
_diffrn_reflns_number 17422
_diffrn_reflns_theta_full 26.37
_diffrn_reflns_theta_max 26.37
_diffrn_reflns_theta_min 3.11
_diffrn_standards_number 0
_exptl_absorpt_coefficient_mu 0.731
_exptl_absorpt_correction_T_max 0.930
_exptl_absorpt_correction_T_min 0.830
_exptl_absorpt_correction_type multi-scan
_exptl_absorpt_process_details
;
multi-scan from symmetry-related measurements
Sortav (Blessing 1995)
;
_exptl_crystal_colour Colourless
_exptl_crystal_density_diffrn 1.204
_exptl_crystal_density_method 'not measured'
_exptl_crystal_description Prism
_exptl_crystal_F_000 1284
_exptl_crystal_size_max 0.42
_exptl_crystal_size_mid 0.25
_exptl_crystal_size_min 0.10
_refine_diff_density_max 0.580
_refine_diff_density_min -0.580
_refine_diff_density_rms 0.051
_refine_ls_extinction_method none
_refine_ls_goodness_of_fit_ref 1.046
_refine_ls_hydrogen_treatment constr
_refine_ls_matrix_type full
_refine_ls_number_parameters 410
_refine_ls_number_reflns 6729
_refine_ls_number_restraints 40
_refine_ls_restrained_S_all 1.067
_refine_ls_R_factor_all 0.0934
_refine_ls_R_factor_gt 0.0628
_refine_ls_shift/su_max 0.000
_refine_ls_shift/su_mean 0.000
_refine_ls_structure_factor_coef Fsqd
_refine_ls_weighting_details 'calc w=1/[\s^2^(Fo^2^)+(0.0630P)^2^+3.3637P] where P=(Fo^2^+2Fc^2^)/3'
_refine_ls_weighting_scheme calc
_refine_ls_wR_factor_gt 0.1486
_refine_ls_wR_factor_ref 0.1700
_reflns_number_gt 4872
_reflns_number_total 6729
_reflns_threshold_expression >2sigma(I)
_cod_data_source_file b815057e.txt
_cod_data_source_block dw0826
_cod_depositor_comments
;
The following automatic conversions were performed:
'_symmetry_cell_setting' value 'Monoclinic' changed to 'monoclinic'
according to '/home/saulius/struct/CIF-dictionaries/cif_core.dic'
dictionary named 'cif_core.dic' version 2.4.1 from 2010-06-29.

Automatic conversion script
Id: cif_fix_enum 1527 2010-12-29 10:47:43Z saulius 
;
_cod_original_sg_symbol_H-M 'P 21/c'
_cod_original_formula_sum 'C31 H45 Al Br0.50 Cl0.50 Li2 N3 O3'
_cod_database_code 7000421

loop_
_symmetry_equiv_pos_as_xyz
'x, y, z'
'-x, y+1/2, -z+1/2'
'-x, -y, -z'
'x, -y-1/2, z-1/2'

loop_
_atom_site_label
_atom_site_type_symbol
_atom_site_fract_x
_atom_site_fract_y
_atom_site_fract_z
_atom_site_U_iso_or_equiv
_atom_site_adp_type
_atom_site_occupancy
_atom_site_symmetry_multiplicity
_atom_site_calc_flag
_atom_site_refinement_flags
_atom_site_disorder_assembly
_atom_site_disorder_group
Br1 Br 0.93270(5) 0.18973(3) 0.21858(4) 0.0683(2) Uani 0.50 1 d P A 1
Cl1 Cl 0.93270(5) 0.18973(3) 0.21858(4) 0.0683(2) Uani 0.50 1 d P A 2
Li1 Li 0.7575(5) 0.1137(3) 0.2158(3) 0.0470(12) Uani 1 1 d . . .
Li2 Li 0.9304(5) 0.2704(3) 0.1113(4) 0.0602(15) Uani 1 1 d . . .
Al1 Al 0.54281(8) 0.01203(4) 0.23386(6) 0.0408(2) Uani 1 1 d . A .
C1 C 0.4104(3) -0.05507(18) 0.2456(3) 0.0601(9) Uani 1 1 d . . .
H1A H 0.3682 -0.0477 0.3001 0.090 Uiso 1 1 calc R A .
H1B H 0.4488 -0.0984 0.2471 0.090 Uiso 1 1 calc R . .
H1C H 0.3491 -0.0521 0.1955 0.090 Uiso 1 1 calc R . .
N1 N 0.7448(2) 0.04287(12) 0.12441(17) 0.0435(6) Uani 1 1 d . A .
C11 C 0.6464(3) 0.00000(14) 0.12629(19) 0.0405(7) Uani 1 1 d . . .
C12 C 0.6288(3) -0.04567(14) 0.0572(2) 0.0426(7) Uani 1 1 d . A .
C13 C 0.7121(3) -0.04694(16) -0.0092(2) 0.0504(8) Uani 1 1 d . . .
H13 H 0.7000 -0.0772 -0.0560 0.060 Uiso 1 1 calc R A .
C14 C 0.8123(3) -0.00454(17) -0.0078(2) 0.0539(8) Uani 1 1 d . A .
H14 H 0.8711 -0.0059 -0.0521 0.065 Uiso 1 1 calc R . .
C15 C 0.8249(3) 0.03990(17) 0.0599(2) 0.0504(8) Uani 1 1 d . . .
H15 H 0.8931 0.0697 0.0609 0.060 Uiso 1 1 calc R A .
C16 C 0.5205(3) -0.09240(16) 0.0529(2) 0.0521(8) Uani 1 1 d . . .
H16A H 0.5171 -0.1152 -0.0036 0.078 Uiso 1 1 calc R A .
H16B H 0.4422 -0.0684 0.0589 0.078 Uiso 1 1 calc R . .
H16C H 0.5316 -0.1242 0.1006 0.078 Uiso 1 1 calc R . .
N2 N 0.7631(2) 0.05925(13) 0.32702(17) 0.0486(6) Uani 1 1 d . A .
C21 C 0.6700(3) 0.01558(15) 0.3393(2) 0.0427(7) Uani 1 1 d . . .
C22 C 0.6721(3) -0.01793(16) 0.4205(2) 0.0498(8) Uani 1 1 d . A .
C23 C 0.7686(4) -0.00547(18) 0.4837(2) 0.0609(9) Uani 1 1 d . . .
H23 H 0.7702 -0.0278 0.5383 0.073 Uiso 1 1 calc R A .
C24 C 0.8607(4) 0.0385(2) 0.4682(2) 0.0640(10) Uani 1 1 d . A .
H24 H 0.9266 0.0472 0.5110 0.077 Uiso 1 1 calc R . .
C25 C 0.8548(3) 0.06958(19) 0.3892(2) 0.0588(9) Uani 1 1 d . . .
H25 H 0.9187 0.1000 0.3776 0.071 Uiso 1 1 calc R A .
C26 C 0.5723(4) -0.0666(2) 0.4392(3) 0.0714(11) Uani 1 1 d . . .
H26A H 0.4899 -0.0455 0.4334 0.107 Uiso 1 1 calc R A .
H26B H 0.5870 -0.0833 0.4990 0.107 Uiso 1 1 calc R . .
H26C H 0.5749 -0.1027 0.3973 0.107 Uiso 1 1 calc R . .
N3 N 0.5764(2) 0.14851(12) 0.21067(16) 0.0452(6) Uani 1 1 d . A .
C31 C 0.4812(3) 0.10599(15) 0.22561(18) 0.0409(6) Uani 1 1 d . . .
C32 C 0.3593(3) 0.13106(16) 0.23340(19) 0.0446(7) Uani 1 1 d . A .
C33 C 0.3386(4) 0.19763(18) 0.2247(2) 0.0586(9) Uani 1 1 d . . .
H33 H 0.2566 0.2147 0.2295 0.070 Uiso 1 1 calc R A .
C34 C 0.4362(4) 0.23907(19) 0.2091(2) 0.0633(10) Uani 1 1 d . A .
H34 H 0.4228 0.2846 0.2028 0.076 Uiso 1 1 calc R . .
C35 C 0.5533(3) 0.21258(17) 0.2029(2) 0.0557(8) Uani 1 1 d . . .
H35 H 0.6212 0.2409 0.1927 0.067 Uiso 1 1 calc R A .
C36 C 0.2506(3) 0.08717(19) 0.2517(2) 0.0568(9) Uani 1 1 d . . .
H36A H 0.2438 0.0525 0.2076 0.085 Uiso 1 1 calc R A .
H36B H 0.1729 0.1126 0.2494 0.085 Uiso 1 1 calc R . .
H36C H 0.2644 0.0678 0.3102 0.085 Uiso 1 1 calc R . .
O4 O 0.9770(2) 0.35496(13) 0.15965(18) 0.0685(7) Uani 0.50 1 d PD A 1
C41 C 1.0984(12) 0.3727(9) 0.1888(10) 0.093(7) Uani 0.50 1 d PD A 1
H41A H 1.1364 0.4007 0.1448 0.112 Uiso 0.50 1 calc PR A 1
H41B H 1.1512 0.3334 0.1979 0.112 Uiso 0.50 1 calc PR A 1
C42 C 1.0904(14) 0.4080(9) 0.2715(9) 0.089(5) Uani 0.50 1 d PD A 1
H42A H 1.1473 0.3886 0.3179 0.107 Uiso 0.50 1 calc PR A 1
H42B H 1.1132 0.4544 0.2642 0.107 Uiso 0.50 1 calc PR A 1
C43 C 0.9608(16) 0.4021(16) 0.2938(11) 0.178(14) Uani 0.50 1 d PD A 1
H43A H 0.9316 0.4418 0.3232 0.214 Uiso 0.50 1 calc PR A 1
H43B H 0.9485 0.3638 0.3319 0.214 Uiso 0.50 1 calc PR A 1
C44 C 0.8967(12) 0.3935(8) 0.2064(9) 0.107(8) Uani 0.50 1 d PD A 1
H44A H 0.8148 0.3716 0.2112 0.128 Uiso 0.50 1 calc PR A 1
H44B H 0.8826 0.4361 0.1772 0.128 Uiso 0.50 1 calc PR A 1
O4' O 0.9770(2) 0.35496(13) 0.15965(18) 0.0685(7) Uani 0.50 1 d PD A 2
C41' C 1.0977(8) 0.3605(8) 0.2038(11) 0.079(6) Uani 0.50 1 d PD A 2
H41C H 1.1516 0.3898 0.1708 0.095 Uiso 0.50 1 calc PR A 2
H41D H 1.1385 0.3173 0.2086 0.095 Uiso 0.50 1 calc PR A 2
C42' C 1.0801(16) 0.3870(11) 0.2907(10) 0.127(9) Uani 0.50 1 d PD A 2
H42C H 1.1521 0.4145 0.3111 0.152 Uiso 0.50 1 calc PR A 2
H42D H 1.0691 0.3517 0.3339 0.152 Uiso 0.50 1 calc PR A 2
C43' C 0.9653(19) 0.4259(13) 0.2772(15) 0.192(15) Uani 0.50 1 d PD A 2
H43C H 0.9819 0.4684 0.2497 0.230 Uiso 0.50 1 calc PR A 2
H43D H 0.9235 0.4328 0.3326 0.230 Uiso 0.50 1 calc PR A 2
C44' C 0.8914(10) 0.3817(10) 0.2162(12) 0.127(10) Uani 0.50 1 d PD A 2
H44C H 0.8511 0.3468 0.2494 0.152 Uiso 0.50 1 calc PR A 2
H44D H 0.8253 0.4064 0.1824 0.152 Uiso 0.50 1 calc PR A 2
O5 O 1.0594(2) 0.25572(13) 0.03016(18) 0.0725(8) Uani 1 1 d D A .
C51 C 1.1331(4) 0.19941(18) 0.0181(3) 0.0637(10) Uani 1 1 d D . .
H51A H 1.0858 0.1674 -0.0194 0.076 Uiso 1 1 calc R A .
H51B H 1.1564 0.1787 0.0752 0.076 Uiso 1 1 calc R . .
C52 C 1.2474(4) 0.2214(2) -0.0251(3) 0.0814(13) Uani 1 1 d D A .
H52A H 1.3227 0.2173 0.0154 0.098 Uiso 1 1 calc R . .
H52B H 1.2601 0.1953 -0.0785 0.098 Uiso 1 1 calc R . .
C53 C 1.2230(6) 0.2894(3) -0.0476(5) 0.146(3) Uani 1 1 d D . .
H53A H 1.2798 0.3181 -0.0115 0.175 Uiso 1 1 calc R A .
H53B H 1.2379 0.2971 -0.1101 0.175 Uiso 1 1 calc R . .
C54 C 1.0965(5) 0.3032(2) -0.0314(3) 0.1010(18) Uani 1 1 d D A .
H54A H 1.0431 0.3003 -0.0864 0.121 Uiso 1 1 calc R . .
H54B H 1.0889 0.3476 -0.0070 0.121 Uiso 1 1 calc R . .
O6 O 0.7738(2) 0.27166(13) 0.04157(19) 0.0766(8) Uani 1 1 d D A .
C61 C 0.6765(4) 0.31716(18) 0.0224(3) 0.0649(10) Uani 1 1 d D . .
H61A H 0.7119 0.3606 0.0104 0.078 Uiso 1 1 calc R A .
H61B H 0.6220 0.3210 0.0724 0.078 Uiso 1 1 calc R . .
C62 C 0.6031(4) 0.2919(3) -0.0573(3) 0.0905(14) Uani 1 1 d D A .
H62A H 0.5222 0.2731 -0.0410 0.109 Uiso 1 1 calc R . .
H62B H 0.5861 0.3272 -0.1005 0.109 Uiso 1 1 calc R . .
C63 C 0.6840(4) 0.2409(2) -0.0938(3) 0.0840(13) Uani 1 1 d D . .
H63A H 0.6333 0.2066 -0.1245 0.101 Uiso 1 1 calc R A .
H63B H 0.7428 0.2598 -0.1347 0.101 Uiso 1 1 calc R . .
C64 C 0.7514(5) 0.2152(2) -0.0140(3) 0.0921(15) Uani 1 1 d D A .
H64A H 0.6997 0.1826 0.0152 0.110 Uiso 1 1 calc R . .
H64B H 0.8315 0.1947 -0.0283 0.110 Uiso 1 1 calc R . .

loop_
_atom_site_aniso_label
_atom_site_aniso_U_11
_atom_site_aniso_U_22
_atom_site_aniso_U_33
_atom_site_aniso_U_23
_atom_site_aniso_U_13
_atom_site_aniso_U_12
Br1 0.0506(3) 0.0814(4) 0.0727(4) 0.0061(3) 0.0032(2) -0.0159(3)
Cl1 0.0506(3) 0.0814(4) 0.0727(4) 0.0061(3) 0.0032(2) -0.0159(3)
Li1 0.040(3) 0.052(3) 0.049(3) -0.001(2) 0.001(2) -0.007(2)
Li2 0.043(3) 0.069(4) 0.068(4) -0.015(3) 0.001(3) 0.005(3)
Al1 0.0330(4) 0.0422(5) 0.0474(5) 0.0009(4) 0.0042(4) -0.0038(4)
C1 0.0486(19) 0.059(2) 0.073(2) 0.0012(18) 0.0081(17) -0.0139(16)
N1 0.0372(13) 0.0455(14) 0.0481(14) -0.0002(12) 0.0052(11) -0.0018(11)
C11 0.0347(15) 0.0420(16) 0.0441(16) 0.0047(13) -0.0021(12) 0.0025(12)
C12 0.0378(15) 0.0419(16) 0.0472(17) 0.0022(13) -0.0043(13) 0.0079(12)
C13 0.056(2) 0.0487(18) 0.0461(17) -0.0036(15) 0.0004(14) 0.0099(15)
C14 0.055(2) 0.060(2) 0.0488(19) 0.0042(16) 0.0136(15) 0.0113(16)
C15 0.0433(17) 0.0540(19) 0.0545(19) 0.0052(16) 0.0084(14) -0.0001(14)
C16 0.0457(18) 0.0473(17) 0.063(2) -0.0082(16) -0.0016(15) 0.0009(14)
N2 0.0414(14) 0.0563(16) 0.0479(15) -0.0022(12) -0.0003(11) -0.0044(12)
C21 0.0411(16) 0.0429(16) 0.0446(16) -0.0007(13) 0.0067(13) 0.0050(13)
C22 0.059(2) 0.0433(17) 0.0479(18) 0.0008(14) 0.0090(15) 0.0099(14)
C23 0.081(3) 0.059(2) 0.0422(18) 0.0031(16) -0.0026(17) 0.0179(19)
C24 0.059(2) 0.075(2) 0.056(2) -0.0027(19) -0.0151(17) 0.0093(19)
C25 0.0483(19) 0.071(2) 0.056(2) -0.0063(18) -0.0081(15) -0.0039(17)
C26 0.090(3) 0.062(2) 0.063(2) 0.0118(19) 0.010(2) -0.006(2)
N3 0.0446(14) 0.0466(14) 0.0443(14) 0.0011(12) 0.0019(11) -0.0045(11)
C31 0.0377(15) 0.0492(17) 0.0356(15) -0.0007(13) 0.0000(12) -0.0006(13)
C32 0.0416(16) 0.0574(19) 0.0349(15) 0.0002(14) 0.0015(12) 0.0033(14)
C33 0.056(2) 0.065(2) 0.056(2) 0.0047(17) 0.0022(16) 0.0174(17)
C34 0.075(3) 0.050(2) 0.065(2) 0.0080(17) 0.0006(19) 0.0095(18)
C35 0.060(2) 0.0499(19) 0.057(2) 0.0054(16) 0.0000(16) -0.0044(16)
C36 0.0404(17) 0.070(2) 0.060(2) 0.0004(18) 0.0091(15) 0.0048(16)
O4 0.0448(13) 0.0716(16) 0.0882(19) -0.0268(14) -0.0034(12) 0.0108(12)
C41 0.081(10) 0.107(12) 0.093(10) 0.036(9) 0.016(7) -0.039(8)
C42 0.104(10) 0.101(10) 0.061(7) -0.009(8) -0.006(6) -0.049(8)
C43 0.089(15) 0.36(4) 0.086(10) -0.080(17) 0.010(10) 0.053(18)
C44 0.114(14) 0.131(13) 0.073(9) -0.013(9) -0.020(8) 0.086(11)
O4' 0.0448(13) 0.0716(16) 0.0882(19) -0.0268(14) -0.0034(12) 0.0108(12)
C41' 0.032(6) 0.067(7) 0.135(14) -0.039(9) -0.015(6) 0.008(5)
C42' 0.123(16) 0.17(2) 0.087(11) 0.033(11) -0.044(10) -0.052(11)
C43' 0.125(19) 0.21(2) 0.23(3) -0.18(2) -0.077(16) 0.077(14)
C44' 0.049(7) 0.170(16) 0.16(2) -0.123(13) 0.035(9) -0.027(9)
O5 0.0698(17) 0.0674(16) 0.0827(19) 0.0106(14) 0.0271(14) 0.0264(13)
C51 0.066(2) 0.057(2) 0.070(2) -0.0021(18) 0.0143(19) 0.0158(18)
C52 0.069(3) 0.079(3) 0.098(3) 0.005(3) 0.022(2) 0.014(2)
C53 0.152(6) 0.085(4) 0.214(8) 0.046(4) 0.127(6) 0.033(4)
C54 0.135(5) 0.084(3) 0.088(3) 0.033(3) 0.031(3) 0.047(3)
O6 0.0605(16) 0.0726(17) 0.093(2) -0.0250(15) -0.0240(14) 0.0181(13)
C61 0.063(2) 0.061(2) 0.071(2) 0.0146(19) 0.0103(19) 0.0110(18)
C62 0.066(3) 0.109(4) 0.094(3) 0.007(3) -0.013(2) 0.017(3)
C63 0.079(3) 0.085(3) 0.086(3) -0.006(3) -0.014(2) -0.014(2)
C64 0.090(3) 0.072(3) 0.111(4) -0.024(3) -0.031(3) 0.007(2)

loop_
_atom_type_symbol
_atom_type_description
_atom_type_scat_dispersion_real
_atom_type_scat_dispersion_imag
_atom_type_scat_source
C C 0.0033 0.0016 'International Tables Vol C Tables 4.2.6.8 and 6.1.1.4'
H H 0.0000 0.0000 'International Tables Vol C Tables 4.2.6.8 and 6.1.1.4'
Li Li -0.0003 0.0001 'International Tables Vol C Tables 4.2.6.8 and 6.1.1.4'
N N 0.0061 0.0033 'International Tables Vol C Tables 4.2.6.8 and 6.1.1.4'
O O 0.0106 0.0060 'International Tables Vol C Tables 4.2.6.8 and 6.1.1.4'
Al Al 0.0645 0.0514 'International Tables Vol C Tables 4.2.6.8 and 6.1.1.4'
Cl Cl 0.1484 0.1585 'International Tables Vol C Tables 4.2.6.8 and 6.1.1.4'
Br Br -0.2901 2.4595 'International Tables Vol C Tables 4.2.6.8 and 6.1.1.4'

loop_
_geom_angle_atom_site_label_1
_geom_angle_atom_site_label_2
_geom_angle_atom_site_label_3
_geom_angle
_geom_angle_site_symmetry_1
_geom_angle_site_symmetry_3
_geom_angle_publ_flag
Li2 Br1 Li1 117.82(19) . . ?
N1 Li1 N2 100.4(3) . . ?
N1 Li1 N3 101.4(2) . . ?
N2 Li1 N3 101.9(2) . . ?
N1 Li1 Br1 119.7(2) . . ?
N2 Li1 Br1 110.6(2) . . ?
N3 Li1 Br1 119.8(3) . . ?
N1 Li1 Al1 63.80(15) . . ?
N2 Li1 Al1 62.96(15) . . ?
N3 Li1 Al1 62.79(14) . . ?
Br1 Li1 Al1 173.6(2) . . ?
O5 Li2 O6 106.0(3) . . ?
O5 Li2 O4 101.9(3) . . ?
O6 Li2 O4 113.1(3) . . ?
O5 Li2 Br1 111.2(3) . . ?
O6 Li2 Br1 111.8(3) . . ?
O4 Li2 Br1 112.1(3) . . ?
C1 Al1 C31 115.60(15) . . ?
C1 Al1 C11 114.11(15) . . ?
C31 Al1 C11 104.58(12) . . ?
C1 Al1 C21 113.34(15) . . ?
C31 Al1 C21 102.23(12) . . ?
C11 Al1 C21 105.71(12) . . ?
C1 Al1 Li1 178.06(16) . . ?
C31 Al1 Li1 66.34(13) . . ?
C11 Al1 Li1 64.96(13) . . ?
C21 Al1 Li1 65.70(13) . . ?
C15 N1 C11 120.5(3) . . ?
C15 N1 Li1 121.4(3) . . ?
C11 N1 Li1 118.0(2) . . ?
N1 C11 C12 118.6(3) . . ?
N1 C11 Al1 112.9(2) . . ?
C12 C11 Al1 128.5(2) . . ?
C13 C12 C11 119.6(3) . . ?
C13 C12 C16 118.7(3) . . ?
C11 C12 C16 121.7(3) . . ?
C14 C13 C12 120.4(3) . . ?
C15 C14 C13 118.2(3) . . ?
N1 C15 C14 122.7(3) . . ?
C25 N2 C21 121.1(3) . . ?
C25 N2 Li1 119.4(3) . . ?
C21 N2 Li1 119.4(2) . . ?
N2 C21 C22 117.8(3) . . ?
N2 C21 Al1 111.8(2) . . ?
C22 C21 Al1 130.4(2) . . ?
C23 C22 C21 119.4(3) . . ?
C23 C22 C26 119.7(3) . . ?
C21 C22 C26 120.9(3) . . ?
C24 C23 C22 120.8(3) . . ?
C25 C24 C23 117.8(3) . . ?
N2 C25 C24 123.2(4) . . ?
C35 N3 C31 120.3(3) . . ?
C35 N3 Li1 120.7(3) . . ?
C31 N3 Li1 118.5(2) . . ?
N3 C31 C32 118.6(3) . . ?
N3 C31 Al1 111.9(2) . . ?
C32 C31 Al1 129.5(2) . . ?
C33 C32 C31 119.5(3) . . ?
C33 C32 C36 119.1(3) . . ?
C31 C32 C36 121.4(3) . . ?
C34 C33 C32 120.5(3) . . ?
C35 C34 C33 118.0(3) . . ?
N3 C35 C34 123.1(3) . . ?
C44 O4 C41 106.1(8) . . ?
C44 O4 Li2 123.4(8) . . ?
C41 O4 Li2 124.6(8) . . ?
O4 C41 C42 107.8(9) . . ?
C43 C42 C41 105.4(9) . . ?
C42 C43 C44 101.3(11) . . ?
O4 C44 C43 105.4(9) . . ?
C41' C42' C43' 103.0(10) . . ?
C42' C43' C44' 99.5(11) . . ?
C51 O5 C54 107.1(3) . . ?
C51 O5 Li2 129.3(3) . . ?
C54 O5 Li2 123.6(3) . . ?
O5 C51 C52 106.6(3) . . ?
C53 C52 C51 104.8(3) . . ?
C54 C53 C52 108.0(4) . . ?
C53 C54 O5 106.4(4) . . ?
C61 O6 C64 108.2(3) . . ?
C61 O6 Li2 136.5(3) . . ?
C64 O6 Li2 114.9(3) . . ?
O6 C61 C62 106.4(3) . . ?
C63 C62 C61 105.0(3) . . ?
C64 C63 C62 102.0(4) . . ?
O6 C64 C63 104.7(4) . . ?

loop_
_geom_bond_atom_site_label_1
_geom_bond_atom_site_label_2
_geom_bond_distance
_geom_bond_site_symmetry_2
_geom_bond_publ_flag
Br1 Li2 2.328(7) . ?
Br1 Li1 2.436(5) . ?
Li1 N1 2.015(6) . ?
Li1 N2 2.031(6) . ?
Li1 N3 2.060(6) . ?
Li1 Al1 3.125(5) . ?
Li2 O5 1.929(6) . ?
Li2 O6 1.932(6) . ?
Li2 O4 1.941(7) . ?
Al1 C1 1.990(3) . ?
Al1 C31 2.040(3) . ?
Al1 C11 2.048(3) . ?
Al1 C21 2.048(3) . ?
N1 C15 1.343(4) . ?
N1 C11 1.373(4) . ?
C11 C12 1.416(4) . ?
C12 C13 1.387(5) . ?
C12 C16 1.501(4) . ?
C13 C14 1.379(5) . ?
C14 C15 1.379(5) . ?
N2 C25 1.341(4) . ?
N2 C21 1.361(4) . ?
C21 C22 1.417(4) . ?
C22 C23 1.395(5) . ?
C22 C26 1.500(5) . ?
C23 C24 1.366(5) . ?
C24 C25 1.363(5) . ?
N3 C35 1.342(4) . ?
N3 C31 1.369(4) . ?
C31 C32 1.412(4) . ?
C32 C33 1.390(5) . ?
C32 C36 1.508(5) . ?
C33 C34 1.376(5) . ?
C34 C35 1.372(5) . ?
O4 C44 1.393(12) . ?
O4 C41 1.395(13) . ?
C41 C42 1.464(14) . ?
C42 C43 1.449(15) . ?
C43 C44 1.476(15) . ?
C41' C42' 1.456(15) . ?
C42' C43' 1.468(17) . ?
C43' C44' 1.494(14) . ?
O5 C51 1.417(4) . ?
O5 C54 1.427(5) . ?
C51 C52 1.490(5) . ?
C52 C53 1.459(6) . ?
C53 C54 1.416(7) . ?
O6 C61 1.415(4) . ?
O6 C64 1.448(5) . ?
C61 C62 1.502(6) . ?
C62 C63 1.487(6) . ?
C63 C64 1.477(6) . ?
